data_7705167
loop_
_publ_author_name
'He, Zhiyuan'
'Xue, Xiaolian'
'Liu, Yilan'
'Yu, Na'
'Krogman, Jeremy P.'

_publ_section_title
;
 Aminolysis of bis[bis(trimethylsilyl)amido]-manganese, -iron, and -cobalt
 for the synthesis of mono- and bis-silylene complexes.
;
_journal_issue 36
_journal_name_full 'Dalton transactions (Cambridge, England : 2003)'
_journal_page_first 12586
_journal_page_last 12591
_journal_paper_doi 10.1039/d0dt00570c
_journal_volume 49
_journal_year 2020
_chemical_formula_moiety 'C42 H82 Cl4 Mn2 N6 Si6'
_chemical_formula_sum 'C42 H82 Cl4 Mn2 N6 Si6'
_chemical_formula_weight 1091.35
_space_group_crystal_system monoclinic
_space_group_IT_number 14
_space_group_name_Hall '-P 2yn'
_space_group_name_H-M_alt 'P 1 21/n 1'
_atom_sites_solution_hydrogens geom
_atom_sites_solution_primary dual
_audit_creation_date 2019-10-15
_audit_creation_method
;
Olex2 1.2
(compiled 2018.05.29 svn.r3508 for OlexSys, GUI svn.r5506)
;
_audit_update_record
;
2020-02-14 deposited with the CCDC.	2020-08-05 downloaded from the CCDC.
;
_cell_angle_alpha 90
_cell_angle_beta 106.756(6)
_cell_angle_gamma 90
_cell_formula_units_Z 2
_cell_length_a 14.052(3)
_cell_length_b 13.466(2)
_cell_length_c 16.318(2)
_cell_measurement_reflns_used 3227
_cell_measurement_temperature 150(2)
_cell_measurement_theta_max 26.36
_cell_measurement_theta_min 2.724
_cell_volume 2956.7(9)
_computing_cell_refinement 'SAINT v8.37A (Bruker, 2015)'
_computing_data_reduction 'SAINT v8.37A (Bruker, 2015)'
_computing_molecular_graphics 'Olex2 (Dolomanov et al., 2009)'
_computing_publication_material 'Olex2 (Dolomanov et al., 2009)'
_computing_structure_refinement 'ShelXL (Sheldrick, 2015)'
_computing_structure_solution 'ShelXT (Sheldrick, 2015)'
_diffrn_ambient_temperature 150.0
_diffrn_measured_fraction_theta_full 0.991
_diffrn_measured_fraction_theta_max 0.991
_diffrn_measurement_device_type 'Bruker APEX-II CCD'
_diffrn_measurement_method '\f and \w scans'
_diffrn_radiation_type MoK\a
_diffrn_radiation_wavelength 0.71073
_diffrn_reflns_av_R_equivalents 0.0943
_diffrn_reflns_av_unetI/netI 0.1195
_diffrn_reflns_Laue_measured_fraction_full 0.991
_diffrn_reflns_Laue_measured_fraction_max 0.991
_diffrn_reflns_limit_h_max 17
_diffrn_reflns_limit_h_min -16
_diffrn_reflns_limit_k_max 16
_diffrn_reflns_limit_k_min -16
_diffrn_reflns_limit_l_max 20
_diffrn_reflns_limit_l_min -20
_diffrn_reflns_number 19446
_diffrn_reflns_point_group_measured_fraction_full 0.991
_diffrn_reflns_point_group_measured_fraction_max 0.991
_diffrn_reflns_theta_full 25.242
_diffrn_reflns_theta_max 26.020
_diffrn_reflns_theta_min 2.267
_diffrn_standards_number 0
_exptl_absorpt_coefficient_mu 0.762
_exptl_absorpt_correction_T_max 0.0276
_exptl_absorpt_correction_T_min 0.0101
_exptl_absorpt_correction_type multi-scan
_exptl_absorpt_process_details
'SADABS-2016/2 (Bruker,2016/2) was used for absorption correction. wR2(int) was 0.0774 before and 0.0592 after correction. The Ratio of minimum to maximum transmission is 0.3659. The \l/2 correction factor is Not present.'
_exptl_crystal_colour colourless
_exptl_crystal_colour_primary colourless
_exptl_crystal_density_diffrn 1.226
_exptl_crystal_description block
_exptl_crystal_F_000 1156
_exptl_crystal_recrystallization_method 'Re-crystallisation from solvent: Diethyl Ether'
_exptl_crystal_size_max 0.26
_exptl_crystal_size_mid 0.17
_exptl_crystal_size_min 0.16
_refine_diff_density_max 1.436
_refine_diff_density_min -0.361
_refine_diff_density_rms 0.099
_refine_ls_extinction_method none
_refine_ls_goodness_of_fit_ref 0.994
_refine_ls_hydrogen_treatment constr
_refine_ls_matrix_type full
_refine_ls_number_parameters 314
_refine_ls_number_reflns 5774
_refine_ls_number_restraints 36
_refine_ls_restrained_S_all 0.993
_refine_ls_R_factor_all 0.1238
_refine_ls_R_factor_gt 0.0669
_refine_ls_shift/su_max 0.005
_refine_ls_shift/su_mean 0.000
_refine_ls_structure_factor_coef Fsqd
_refine_ls_weighting_details 'w=1/[\s^2^(Fo^2^)+(0.0919P)^2^] where P=(Fo^2^+2Fc^2^)/3'
_refine_ls_weighting_scheme calc
_refine_ls_wR_factor_gt 0.1612
_refine_ls_wR_factor_ref 0.1937
_reflns_Friedel_coverage 0.000
_reflns_number_gt 3395
_reflns_number_total 5774
_reflns_threshold_expression 'I > 2\s(I)'
_cod_data_source_file d0dt00570c2.cif
_cod_data_source_block 8
_cod_depositor_comments 'Adding full bibliography for 7705159--7705168.cif.'
_cod_original_cell_volume 2956.9(9)
_cod_database_code 7705167
_shelx_shelxl_version_number 2018/3
_shelx_space_group_comment
;
The symmetry employed for this shelxl refinement is uniquely defined
by the following loop, which should always be used as a source of
symmetry information in preference to the above space-group names.
They are only intended as comments.
;
_shelx_estimated_absorpt_t_max 0.888
_shelx_estimated_absorpt_t_min 0.827
_olex2_refinement_description
;
1. Fixed Uiso
 At 1.2 times of:
  All C(H) groups
 At 1.5 times of:
  All C(H,H,H) groups
2. Restrained distances
 C131-C133 \\sim C131-C132 \\sim C133-C132 \\sim C14-C13 \\sim C14-C15 \\sim
C13-C15
 with sigma of 0.04
 C12-N2 \\sim C12-C131 \\sim C12-C133 \\sim C12-C132 \\sim C12-C14 \\sim
C12-C13 \\sim C12-C15
 with sigma of 0.02
3. Others
 Sof(C14)=Sof(H14A)=Sof(H14B)=Sof(H14C)=Sof(C13)=Sof(H13J)=Sof(H13K)=Sof(H13L)=
 Sof(C15)=Sof(H15A)=Sof(H15B)=Sof(H15C)=1-FVAR(1)
 Sof(C131)=Sof(H13A)=Sof(H13B)=Sof(H13C)=Sof(C133)=Sof(H13D)=Sof(H13E)=
 Sof(H13F)=Sof(C132)=Sof(H13G)=Sof(H13H)=Sof(H13I)=FVAR(1)
4.a Aromatic/amide H refined with riding coordinates:
 C3(H3), C7(H7), C6(H6), C5(H5), C4(H4)
4.b Idealised Me refined as rotating group:
 C16(H16A,H16B,H16C), C21(H21A,H21B,H21C), C20(H20A,H20B,H20C), C10(H10A,H10B,
 H10C), C17(H17A,H17B,H17C), C9(H9A,H9B,H9C), C19(H19A,H19B,H19C), C11(H11A,
 H11B,H11C), C18(H18A,H18B,H18C), C131(H13A,H13B,H13C), C133(H13D,H13E,H13F),
 C132(H13G,H13H,H13I), C14(H14A,H14B,H14C), C13(H13J,H13K,H13L), C15(H15A,H15B,
 H15C)
;
_olex2_submission_special_instructions 'No special instructions were received'

loop_
_space_group_symop_operation_xyz
'x, y, z'
'-x+1/2, y+1/2, -z+1/2'
'-x, -y, -z'
'x-1/2, -y-1/2, z-1/2'

loop_
_atom_site_label
_atom_site_type_symbol
_atom_site_fract_x
_atom_site_fract_y
_atom_site_fract_z
_atom_site_U_iso_or_equiv
_atom_site_adp_type
_atom_site_occupancy
_atom_site_site_symmetry_order
_atom_site_calc_flag
_atom_site_refinement_flags_posn
_atom_site_refinement_flags_adp
_atom_site_refinement_flags_occupancy
_atom_site_disorder_assembly
_atom_site_disorder_group
Mn1 Mn 0.54597(7) 0.57610(5) 0.43054(5) 0.0346(2) Uani 1 1 d . . . . .
Cl1 Cl 0.38587(9) 0.48610(9) 0.41827(7) 0.0303(3) Uani 1 1 d . . . . .
Si1 Si 0.60808(13) 0.46039(11) 0.32589(9) 0.0379(4) Uani 1 1 d . . . . .
Si3 Si 0.48022(13) 0.79084(11) 0.33976(9) 0.0387(4) Uani 1 1 d . . . . .
Cl2 Cl 0.73578(13) 0.50332(12) 0.29428(10) 0.0574(4) Uani 1 1 d . . . . .
Si2 Si 0.67840(13) 0.76960(11) 0.47226(9) 0.0386(4) Uani 1 1 d . . . . .
N3 N 0.5664(4) 0.7207(3) 0.4126(2) 0.0364(10) Uani 1 1 d . . . . .
N2 N 0.6176(4) 0.3256(3) 0.3283(3) 0.0401(11) Uani 1 1 d D . . . .
N1 N 0.5272(4) 0.4095(3) 0.2249(3) 0.0371(11) Uani 1 1 d . . . . .
C1 C 0.5497(4) 0.3161(4) 0.2525(3) 0.0368(12) Uani 1 1 d . . . . .
C2 C 0.5071(4) 0.2240(4) 0.2081(3) 0.0379(12) Uani 1 1 d . . . . .
C12 C 0.6791(4) 0.2503(4) 0.3893(3) 0.0443(14) Uani 1 1 d D . . . .
C16 C 0.7772(5) 0.6728(4) 0.5008(4) 0.0490(15) Uani 1 1 d . . . . .
H16A H 0.761725 0.625032 0.540381 0.074 Uiso 1 1 calc GR . . . .
H16B H 0.841383 0.704291 0.528142 0.074 Uiso 1 1 calc GR . . . .
H16C H 0.780430 0.638276 0.448794 0.074 Uiso 1 1 calc GR . . . .
C21 C 0.3571(5) 0.7253(4) 0.3061(4) 0.0496(15) Uani 1 1 d . . . . .
H21A H 0.364809 0.661036 0.280679 0.074 Uiso 1 1 calc GR . . . .
H21B H 0.309034 0.765938 0.263945 0.074 Uiso 1 1 calc GR . . . .
H21C H 0.333089 0.714881 0.356225 0.074 Uiso 1 1 calc GR . . . .
C8 C 0.4497(4) 0.4497(4) 0.1503(3) 0.0409(13) Uani 1 1 d . . . . .
C20 C 0.5173(5) 0.8170(4) 0.2403(3) 0.0498(15) Uani 1 1 d . . . . .
H20A H 0.568058 0.869213 0.252037 0.075 Uiso 1 1 calc GR . . . .
H20B H 0.459000 0.839117 0.194731 0.075 Uiso 1 1 calc GR . . . .
H20C H 0.544163 0.756503 0.222059 0.075 Uiso 1 1 calc GR . . . .
C3 C 0.4208(5) 0.1821(4) 0.2190(4) 0.0448(14) Uani 1 1 d . . . . .
H3 H 0.388680 0.211665 0.256793 0.054 Uiso 1 1 calc R . . . .
C10 C 0.4732(5) 0.5606(4) 0.1493(4) 0.0508(16) Uani 1 1 d . . . . .
H10A H 0.470446 0.591008 0.203160 0.076 Uiso 1 1 calc GR . . . .
H10B H 0.424234 0.592598 0.101333 0.076 Uiso 1 1 calc GR . . . .
H10C H 0.539835 0.569323 0.142774 0.076 Uiso 1 1 calc GR . . . .
C17 C 0.6685(5) 0.8219(5) 0.5756(4) 0.0580(17) Uani 1 1 d . . . . .
H17A H 0.616730 0.873133 0.563903 0.087 Uiso 1 1 calc GR . . . .
H17B H 0.732260 0.851282 0.607325 0.087 Uiso 1 1 calc GR . . . .
H17C H 0.651171 0.768773 0.609793 0.087 Uiso 1 1 calc GR . . . .
C9 C 0.4561(5) 0.4020(4) 0.0672(3) 0.0528(17) Uani 1 1 d . . . . .
H9A H 0.523887 0.408933 0.062794 0.079 Uiso 1 1 calc GR . . . .
H9B H 0.409501 0.435118 0.018448 0.079 Uiso 1 1 calc GR . . . .
H9C H 0.439101 0.331439 0.067047 0.079 Uiso 1 1 calc GR . . . .
C7 C 0.5543(5) 0.1805(4) 0.1523(4) 0.0493(15) Uani 1 1 d . . . . .
H7 H 0.612588 0.209469 0.144388 0.059 Uiso 1 1 calc R . . . .
C19 C 0.4549(6) 0.9142(4) 0.3830(4) 0.0553(17) Uani 1 1 d . . . . .
H19A H 0.427796 0.903672 0.431324 0.083 Uiso 1 1 calc GR . . . .
H19B H 0.406701 0.951288 0.337933 0.083 Uiso 1 1 calc GR . . . .
H19C H 0.516874 0.952126 0.402218 0.083 Uiso 1 1 calc GR . . . .
C6 C 0.5145(5) 0.0935(5) 0.1082(4) 0.0557(17) Uani 1 1 d . . . . .
H6 H 0.546872 0.062540 0.071289 0.067 Uiso 1 1 calc R . . . .
C5 C 0.4286(5) 0.0529(4) 0.1185(4) 0.0557(17) Uani 1 1 d . . . . .
H5 H 0.400892 -0.005118 0.087570 0.067 Uiso 1 1 calc R . . . .
C11 C 0.3475(5) 0.4347(5) 0.1622(4) 0.0546(16) Uani 1 1 d . . . . .
H11A H 0.333596 0.363528 0.163365 0.082 Uiso 1 1 calc GR . . . .
H11B H 0.297312 0.465931 0.114594 0.082 Uiso 1 1 calc GR . . . .
H11C H 0.345472 0.465140 0.216218 0.082 Uiso 1 1 calc GR . . . .
C4 C 0.3826(5) 0.0971(4) 0.1741(4) 0.0559(17) Uani 1 1 d . . . . .
H4 H 0.323843 0.068234 0.181447 0.067 Uiso 1 1 calc R . . . .
C18 C 0.7280(5) 0.8704(5) 0.4158(4) 0.0618(18) Uani 1 1 d . . . . .
H18A H 0.741281 0.842930 0.364569 0.093 Uiso 1 1 calc GR . . . .
H18B H 0.789663 0.897011 0.454261 0.093 Uiso 1 1 calc GR . . . .
H18C H 0.678735 0.923782 0.399100 0.093 Uiso 1 1 calc GR . . . .
C131 C 0.7190(17) 0.3011(14) 0.4748(9) 0.069(6) Uani 0.65(3) 1 d D . P A 1
H13A H 0.724465 0.372647 0.465949 0.103 Uiso 0.65(3) 1 calc GR . P A 1
H13B H 0.784686 0.274203 0.504396 0.103 Uiso 0.65(3) 1 calc GR . P A 1
H13C H 0.673650 0.289598 0.509591 0.103 Uiso 0.65(3) 1 calc GR . P A 1
C133 C 0.7655(14) 0.2232(18) 0.3524(10) 0.077(6) Uani 0.65(3) 1 d D . P A 1
H13D H 0.738574 0.195427 0.294858 0.116 Uiso 0.65(3) 1 calc GR . P A 1
H13E H 0.808563 0.174011 0.389530 0.116 Uiso 0.65(3) 1 calc GR . P A 1
H13F H 0.804139 0.282998 0.349506 0.116 Uiso 0.65(3) 1 calc GR . P A 1
C132 C 0.6212(14) 0.1549(13) 0.3954(16) 0.103(8) Uani 0.65(3) 1 d D . P A 1
H13G H 0.556469 0.172426 0.402810 0.155 Uiso 0.65(3) 1 calc GR . P A 1
H13H H 0.658952 0.115408 0.444455 0.155 Uiso 0.65(3) 1 calc GR . P A 1
H13I H 0.611177 0.116044 0.342786 0.155 Uiso 0.65(3) 1 calc GR . P A 1
C14 C 0.6066(14) 0.200(2) 0.4316(15) 0.054(7) Uani 0.35(3) 1 d D . P A 2
H14A H 0.575070 0.251194 0.458012 0.081 Uiso 0.35(3) 1 calc GR . P A 2
H14B H 0.643182 0.153778 0.475653 0.081 Uiso 0.35(3) 1 calc GR . P A 2
H14C H 0.555479 0.164315 0.388213 0.081 Uiso 0.35(3) 1 calc GR . P A 2
C13 C 0.755(2) 0.313(2) 0.4551(17) 0.052(7) Uani 0.35(3) 1 d D . P A 2
H13J H 0.804602 0.338532 0.429351 0.078 Uiso 0.35(3) 1 calc GR . P A 2
H13K H 0.787161 0.271466 0.504694 0.078 Uiso 0.35(3) 1 calc GR . P A 2
H13L H 0.720537 0.368264 0.473369 0.078 Uiso 0.35(3) 1 calc GR . P A 2
C15 C 0.7322(19) 0.1747(18) 0.3500(14) 0.050(7) Uani 0.35(3) 1 d D . P A 2
H15A H 0.685299 0.122945 0.321502 0.075 Uiso 0.35(3) 1 calc GR . P A 2
H15B H 0.786466 0.144686 0.394959 0.075 Uiso 0.35(3) 1 calc GR . P A 2
H15C H 0.759411 0.207486 0.308029 0.075 Uiso 0.35(3) 1 calc GR . P A 2

loop_
_atom_site_aniso_label
_atom_site_aniso_U_11
_atom_site_aniso_U_22
_atom_site_aniso_U_33
_atom_site_aniso_U_23
_atom_site_aniso_U_13
_atom_site_aniso_U_12
Mn1 0.0358(5) 0.0320(4) 0.0355(4) 0.0006(3) 0.0093(4) -0.0005(4)
Cl1 0.0242(7) 0.0361(6) 0.0296(6) 0.0116(5) 0.0059(5) -0.0029(5)
Si1 0.0377(10) 0.0358(8) 0.0386(8) -0.0044(6) 0.0087(7) -0.0015(7)
Si3 0.0406(10) 0.0345(8) 0.0387(8) 0.0034(6) 0.0079(7) 0.0029(7)
Cl2 0.0522(11) 0.0626(10) 0.0645(9) -0.0155(7) 0.0279(8) -0.0187(8)
Si2 0.0376(10) 0.0348(8) 0.0403(8) 0.0007(6) 0.0061(7) -0.0022(7)
N3 0.040(3) 0.031(2) 0.036(2) 0.0035(17) 0.007(2) -0.003(2)
N2 0.041(3) 0.033(2) 0.042(2) -0.0024(19) 0.006(2) 0.004(2)
N1 0.040(3) 0.033(2) 0.037(2) -0.0010(18) 0.007(2) -0.002(2)
C1 0.036(3) 0.039(3) 0.035(3) 0.000(2) 0.010(2) 0.002(2)
C2 0.039(4) 0.034(3) 0.039(3) 0.001(2) 0.009(3) 0.004(2)
C12 0.042(4) 0.043(3) 0.042(3) 0.002(2) 0.002(3) 0.005(3)
C16 0.039(4) 0.053(4) 0.051(3) 0.002(3) 0.006(3) 0.005(3)
C21 0.041(4) 0.054(4) 0.047(3) 0.008(3) 0.003(3) -0.002(3)
C8 0.037(4) 0.045(3) 0.038(3) 0.001(2) 0.007(3) 0.000(3)
C20 0.055(4) 0.047(3) 0.045(3) 0.006(3) 0.011(3) -0.006(3)
C3 0.041(4) 0.043(3) 0.050(3) 0.000(2) 0.012(3) -0.001(3)
C10 0.060(5) 0.048(3) 0.040(3) 0.004(3) 0.007(3) -0.002(3)
C17 0.055(5) 0.059(4) 0.053(4) -0.011(3) 0.004(3) 0.000(3)
C9 0.068(5) 0.052(4) 0.033(3) 0.000(2) 0.006(3) 0.002(3)
C7 0.044(4) 0.048(3) 0.056(3) -0.013(3) 0.014(3) -0.006(3)
C19 0.064(5) 0.043(3) 0.054(3) 0.006(3) 0.010(3) 0.008(3)
C6 0.053(5) 0.049(4) 0.059(4) -0.017(3) 0.006(3) 0.000(3)
C5 0.057(5) 0.038(3) 0.062(4) -0.006(3) 0.000(3) -0.005(3)
C11 0.045(4) 0.048(3) 0.068(4) 0.008(3) 0.011(3) 0.002(3)
C4 0.046(4) 0.046(3) 0.063(4) 0.011(3) -0.004(3) -0.009(3)
C18 0.045(4) 0.063(4) 0.069(4) 0.007(3) 0.002(3) -0.017(3)
C131 0.090(15) 0.072(10) 0.034(7) -0.007(7) 0.000(7) 0.030(9)
C133 0.086(13) 0.075(11) 0.074(8) 0.012(9) 0.028(9) 0.043(10)
C132 0.096(14) 0.060(10) 0.123(16) 0.035(10) -0.019(11) -0.017(9)
C14 0.053(14) 0.056(15) 0.050(13) 0.021(10) 0.010(10) 0.005(11)
C13 0.059(19) 0.055(12) 0.031(12) -0.004(10) -0.004(10) 0.008(12)
C15 0.062(16) 0.037(12) 0.040(10) -0.006(9) -0.001(10) 0.016(11)

loop_
_atom_type_symbol
_atom_type_description
_atom_type_scat_dispersion_real
_atom_type_scat_dispersion_imag
_atom_type_scat_source
C C 0.0033 0.0016 'International Tables Vol C Tables 4.2.6.8 and 6.1.1.4'
H H 0.0000 0.0000 'International Tables Vol C Tables 4.2.6.8 and 6.1.1.4'
Cl Cl 0.1484 0.1585 'International Tables Vol C Tables 4.2.6.8 and 6.1.1.4'
Mn Mn 0.3368 0.7283 'International Tables Vol C Tables 4.2.6.8 and 6.1.1.4'
N N 0.0061 0.0033 'International Tables Vol C Tables 4.2.6.8 and 6.1.1.4'
Si Si 0.0817 0.0704 'International Tables Vol C Tables 4.2.6.8 and 6.1.1.4'

loop_
_geom_angle_atom_site_label_1
_geom_angle_atom_site_label_2
_geom_angle_atom_site_label_3
_geom_angle
_geom_angle_site_symmetry_1
_geom_angle_site_symmetry_3
_geom_angle_publ_flag
Cl1 Mn1 Cl1 89.80(5) . 3_666 ?
Cl1 Mn1 Si1 96.85(5) . . ?
Cl1 Mn1 Si1 109.52(5) 3_666 . ?
N3 Mn1 Cl1 128.36(15) . . ?
N3 Mn1 Cl1 115.90(12) . 3_666 ?
N3 Mn1 Si1 113.03(13) . . ?
Mn1 Cl1 Mn1 90.20(5) . 3_666 ?
Cl2 Si1 Mn1 117.69(8) . . ?
Cl2 Si1 C1 107.92(16) . . ?
N2 Si1 Mn1 127.65(15) . . ?
N2 Si1 Cl2 102.63(17) . . ?
N2 Si1 N1 70.78(19) . . ?
N2 Si1 C1 35.29(19) . . ?
N1 Si1 Mn1 124.37(17) . . ?
N1 Si1 Cl2 103.56(16) . . ?
N1 Si1 C1 35.57(18) . . ?
C1 Si1 Mn1 134.35(16) . . ?
N3 Si3 C21 110.5(2) . . ?
N3 Si3 C20 112.7(3) . . ?
N3 Si3 C19 113.6(3) . . ?
C21 Si3 C19 105.5(3) . . ?
C20 Si3 C21 107.3(3) . . ?
C20 Si3 C19 106.8(3) . . ?
N3 Si2 C16 111.5(3) . . ?
N3 Si2 C17 111.1(3) . . ?
N3 Si2 C18 113.9(3) . . ?
C16 Si2 C17 106.4(3) . . ?
C16 Si2 C18 105.8(3) . . ?
C17 Si2 C18 107.7(3) . . ?
Si3 N3 Mn1 122.3(3) . . ?
Si3 N3 Si2 121.9(2) . . ?
Si2 N3 Mn1 115.8(2) . . ?
C1 N2 Si1 92.7(3) . . ?
C1 N2 C12 132.0(4) . . ?
C12 N2 Si1 135.3(3) . . ?
C1 N1 Si1 91.4(3) . . ?
C1 N1 C8 131.6(5) . . ?
C8 N1 Si1 135.7(3) . . ?
N2 C1 Si1 52.0(3) . . ?
N2 C1 N1 105.0(4) . . ?
N2 C1 C2 128.1(5) . . ?
N1 C1 Si1 53.1(3) . . ?
N1 C1 C2 126.9(5) . . ?
C2 C1 Si1 176.3(4) . . ?
C3 C2 C1 121.5(5) . . ?
C3 C2 C7 120.4(5) . . ?
C7 C2 C1 118.1(5) . . ?
N2 C12 C131 107.1(8) . . ?
N2 C12 C133 105.5(7) . . ?
N2 C12 C132 113.0(7) . . ?
N2 C12 C14 105.2(9) . . ?
N2 C12 C13 104.1(13) . . ?
N2 C12 C15 115.7(10) . . ?
C131 C12 C133 110.0(9) . . ?
C131 C12 C132 112.4(9) . . ?
C132 C12 C133 108.5(9) . . ?
C13 C12 C14 109.9(11) . . ?
C15 C12 C14 111.6(10) . . ?
C15 C12 C13 110.0(13) . . ?
N1 C8 C10 104.8(4) . . ?
N1 C8 C9 111.0(5) . . ?
N1 C8 C11 110.2(4) . . ?
C9 C8 C10 109.4(4) . . ?
C11 C8 C10 110.2(5) . . ?
C11 C8 C9 111.0(5) . . ?
C4 C3 C2 119.1(6) . . ?
C2 C7 C6 119.3(6) . . ?
C5 C6 C7 120.2(6) . . ?
C6 C5 C4 119.8(6) . . ?
C3 C4 C5 121.2(6) . . ?

loop_
_geom_bond_atom_site_label_1
_geom_bond_atom_site_label_2
_geom_bond_distance
_geom_bond_site_symmetry_2
_geom_bond_publ_flag
Mn1 Cl1 2.5121(15) . ?
Mn1 Cl1 2.5186(13) 3_666 ?
Mn1 Si1 2.6392(17) . ?
Mn1 N3 2.002(4) . ?
Si1 Cl2 2.087(2) . ?
Si1 N2 1.820(4) . ?
Si1 N1 1.843(4) . ?
Si1 C1 2.305(5) . ?
Si3 N3 1.715(4) . ?
Si3 C21 1.878(6) . ?
Si3 C20 1.876(6) . ?
Si3 C19 1.879(6) . ?
Si2 N3 1.725(5) . ?
Si2 C16 1.863(6) . ?
Si2 C17 1.870(6) . ?
Si2 C18 1.884(6) . ?
N2 C1 1.333(7) . ?
N2 C12 1.506(6) . ?
N1 C1 1.341(6) . ?
N1 C8 1.483(7) . ?
C1 C2 1.474(7) . ?
C2 C3 1.395(8) . ?
C2 C7 1.400(8) . ?
C12 C131 1.510(10) . ?
C12 C133 1.546(11) . ?
C12 C132 1.540(10) . ?
C12 C14 1.541(12) . ?
C12 C13 1.526(13) . ?
C12 C15 1.510(12) . ?
C8 C10 1.531(8) . ?
C8 C9 1.526(7) . ?
C8 C11 1.517(9) . ?
C3 C4 1.382(8) . ?
C7 C6 1.403(8) . ?
C6 C5 1.379(9) . ?
C5 C4 1.392(9) . ?

loop_
_smtbx_masks_void_nr
_smtbx_masks_void_average_x
_smtbx_masks_void_average_y
_smtbx_masks_void_average_z
_smtbx_masks_void_volume
_smtbx_masks_void_count_electrons
_smtbx_masks_void_content
1 -0.019 0.275 0.444 12.7 0.3 ?
2 0.019 0.725 0.556 12.7 0.3 ?
3 0.481 0.225 0.944 12.7 0.3 ?
4 0.519 0.775 0.056 12.7 0.3 ?
